data_4126715
loop_
_publ_author_name
'Fokin, Andrey A.'
'Zhuk, Tatyana S.'
'Blomeyer, Sebastian'
'P\'erez, Crist\'obal'
'Chernish, Lesya V.'
'Pashenko, Alexander E.'
'Antony, Jens'
'Vishnevskiy, Yury V.'
'Berger, Raphael J. F.'
'Grimme, Stefan'
'Logemann, Christian'
'Schnell, Melanie'
'Mitzel, Norbert W.'
'Schreiner, Peter R.'

_publ_section_title
;
 Intramolecular London Dispersion Interaction Effects on Gas-Phase and
 Solid-State Structures of Diamondoid Dimers.
;
_journal_name_full 'Journal of the American Chemical Society'
_journal_paper_doi 10.1021/jacs.7b07884
_journal_year 2017
_chemical_formula_moiety 'C26 H34 O2, 0.5(C6 H6)'
_chemical_formula_sum 'C29 H37 O2'
_chemical_formula_weight 417.58
_chemical_name_systematic
;
 ?
;
_space_group_crystal_system monoclinic
_space_group_IT_number 14
_space_group_name_Hall '-P 2yn'
_space_group_name_H-M_alt 'P 1 21/n 1'
_symmetry_space_group_name_Hall '-P 2yn'
_symmetry_space_group_name_H-M 'P 1 21/n 1'
_atom_sites_solution_hydrogens geom
_atom_sites_solution_primary intrinsic
_atom_sites_solution_secondary difmap
_audit_creation_method SHELXL-2013
_cell_angle_alpha 90
_cell_angle_beta 102.749(2)
_cell_angle_gamma 90
_cell_formula_units_Z 4
_cell_length_a 10.4074(4)
_cell_length_b 13.5526(6)
_cell_length_c 14.7595(6)
_cell_measurement_reflns_used 9847
_cell_measurement_temperature 100(2)
_cell_measurement_theta_max 30.06
_cell_measurement_theta_min 2.51
_cell_volume 2030.46(15)
_computing_cell_refinement 'APEX3 v2014.5-2'
_computing_data_collection 'APEX3 v2015.5-2'
_computing_data_reduction 'APEX3 v2014.5-2'
_computing_molecular_graphics 'Diamond 4.3'
_computing_structure_refinement 'SHELXL-2014/7 (Sheldrick, 2014)'
_computing_structure_solution 'SHELXS-2014 (Sheldrick, 2014)'
_diffrn_ambient_temperature 100(2)
_diffrn_measured_fraction_theta_full 0.999
_diffrn_measured_fraction_theta_max 0.997
_diffrn_measurement_device_type 'BRUKER D8 Venture, Bruker Photon 100 CMOS detector'
_diffrn_measurement_method '\f and \w scans'
_diffrn_radiation_type MoK\a
_diffrn_radiation_wavelength 0.71073
_diffrn_reflns_av_R_equivalents 0.0779
_diffrn_reflns_av_unetI/netI 0.0437
_diffrn_reflns_Laue_measured_fraction_full 0.999
_diffrn_reflns_Laue_measured_fraction_max 0.997
_diffrn_reflns_limit_h_max 14
_diffrn_reflns_limit_h_min -14
_diffrn_reflns_limit_k_max 19
_diffrn_reflns_limit_k_min -19
_diffrn_reflns_limit_l_max 20
_diffrn_reflns_limit_l_min -20
_diffrn_reflns_number 65785
_diffrn_reflns_point_group_measured_fraction_full 0.999
_diffrn_reflns_point_group_measured_fraction_max 0.997
_diffrn_reflns_theta_full 26.000
_diffrn_reflns_theta_max 30.089
_diffrn_reflns_theta_min 2.507
_diffrn_source 'ImuS microfocus source'
_exptl_absorpt_coefficient_mu 0.083
_exptl_absorpt_correction_T_max 1.0000
_exptl_absorpt_correction_T_min 0.9368
_exptl_absorpt_correction_type numerical
_exptl_absorpt_process_details 'SADABS-2014/5, Bruker, Madison, 2014'
_exptl_crystal_colour colourless
_exptl_crystal_density_diffrn 1.366
_exptl_crystal_description blocks
_exptl_crystal_F_000 908
_exptl_crystal_size_max 0.095
_exptl_crystal_size_mid 0.063
_exptl_crystal_size_min 0.044
_refine_diff_density_max 0.436
_refine_diff_density_min -0.239
_refine_diff_density_rms 0.062
_refine_ls_extinction_coef 0.0041(10)
_refine_ls_extinction_expression Fc^*^=kFc[1+0.001xFc^2^\l^3^/sin(2\q)]^-1/4^
_refine_ls_extinction_method SHELXL
_refine_ls_goodness_of_fit_ref 1.043
_refine_ls_hydrogen_treatment constr
_refine_ls_matrix_type full
_refine_ls_number_parameters 281
_refine_ls_number_reflns 5945
_refine_ls_number_restraints 0
_refine_ls_restrained_S_all 1.043
_refine_ls_R_factor_all 0.0803
_refine_ls_R_factor_gt 0.0528
_refine_ls_shift/su_max 0.000
_refine_ls_shift/su_mean 0.000
_refine_ls_structure_factor_coef Fsqd
_refine_ls_weighting_details 'w=1/[\s^2^(Fo^2^)+(0.0499P)^2^+1.3027P] where P=(Fo^2^+2Fc^2^)/3'
_refine_ls_weighting_scheme calc
_refine_ls_wR_factor_gt 0.1106
_refine_ls_wR_factor_ref 0.1214
_reflns_Friedel_coverage 0.000
_reflns_number_gt 4438
_reflns_number_total 5945
_reflns_threshold_expression 'I > 2\s(I)'
_cod_data_source_file ja7b07884_si_003.cif
_cod_data_source_block mo_888f67r_0m
_cod_database_code 4126715
_shelx_space_group_comment
;
The symmetry employed for this shelxl refinement is uniquely defined
by the following loop, which should always be used as a source of
symmetry information in preference to the above space-group names.
They are only intended as comments.
;
_shelx_estimated_absorpt_t_min 0.992
_shelx_estimated_absorpt_t_max 0.996
_shelxl_version_number 2013-4

loop_
_space_group_symop_operation_xyz
'x, y, z'
'-x+1/2, y+1/2, -z+1/2'
'-x, -y, -z'
'x-1/2, -y-1/2, z-1/2'

loop_
_atom_site_label
_atom_site_type_symbol
_atom_site_fract_x
_atom_site_fract_y
_atom_site_fract_z
_atom_site_U_iso_or_equiv
_atom_site_adp_type
_atom_site_occupancy
_atom_site_site_symmetry_order
_atom_site_calc_flag
_atom_site_refinement_flags_posn
_atom_site_refinement_flags_adp
O8 O 0.05730(9) 0.65771(7) 0.61275(7) 0.0131(2) Uani 1 1 d . .
O21 O 0.67653(9) 0.77582(7) 0.54426(7) 0.0117(2) Uani 1 1 d . .
C26 C 0.44980(12) 0.76910(10) 0.55566(9) 0.0088(2) Uani 1 1 d . .
H61 H 0.4314 0.7176 0.5069 0.011 Uiso 1 1 calc R U
H60 H 0.3690 0.8093 0.5503 0.011 Uiso 1 1 calc R U
C13 C 0.32955(13) 0.53853(10) 0.51905(9) 0.0094(3) Uani 1 1 d . .
H43 H 0.2738 0.5223 0.4574 0.011 Uiso 1 1 calc R U
H44 H 0.4165 0.5606 0.5100 0.011 Uiso 1 1 calc R U
C2 C 0.36558(13) 0.55967(10) 0.72081(9) 0.0085(2) Uani 1 1 d . .
H29 H 0.4208 0.5745 0.7838 0.010 Uiso 1 1 calc R U
C19 C 0.61469(12) 0.66144(9) 0.65926(9) 0.0081(2) Uani 1 1 d . .
H52 H 0.5998 0.6056 0.6139 0.010 Uiso 1 1 calc R U
C25 C 0.51908(13) 0.80257(10) 0.72741(9) 0.0084(2) Uani 1 1 d . .
H59 H 0.4382 0.8421 0.7281 0.010 Uiso 1 1 calc R U
C22 C 0.56011(13) 0.83472(10) 0.53862(10) 0.0113(3) Uani 1 1 d . .
H55 H 0.5336 0.8631 0.4747 0.014 Uiso 1 1 calc R U
C24 C 0.62621(13) 0.87264(10) 0.70469(9) 0.0105(3) Uani 1 1 d . .
H58 H 0.6442 0.9264 0.7523 0.013 Uiso 1 1 calc R U
C28 C 0.75380(13) 0.81454(10) 0.70784(9) 0.0111(3) Uani 1 1 d . .
H64 H 0.8214 0.8591 0.6909 0.013 Uiso 1 1 calc R U
C18 C 0.67573(13) 0.62076(10) 0.75710(9) 0.0102(3) Uani 1 1 d . .
H51 H 0.6151 0.5719 0.7750 0.012 Uiso 1 1 calc R U
H50 H 0.7596 0.5868 0.7561 0.012 Uiso 1 1 calc R U
C17 C 0.70141(13) 0.70394(10) 0.82866(9) 0.0107(3) Uani 1 1 d . .
H49 H 0.7341 0.6756 0.8921 0.013 Uiso 1 1 calc R U
C7 C 0.12962(13) 0.58369(10) 0.57531(9) 0.0100(3) Uani 1 1 d . .
H36 H 0.0772 0.5656 0.5123 0.012 Uiso 1 1 calc R U
C12 C 0.26482(12) 0.62207(10) 0.56400(9) 0.0081(2) Uani 1 1 d . .
H42 H 0.2504 0.6799 0.5209 0.010 Uiso 1 1 calc R U
C27 C 0.80596(13) 0.77305(11) 0.80505(9) 0.0126(3) Uani 1 1 d . .
H62 H 0.8246 0.8275 0.8508 0.015 Uiso 1 1 calc R U
H63 H 0.8888 0.7363 0.8072 0.015 Uiso 1 1 calc R U
C9 C 0.12796(13) 0.68650(10) 0.70398(10) 0.0123(3) Uani 1 1 d . .
H38 H 0.0759 0.7381 0.7284 0.015 Uiso 1 1 calc R U
C15 C 0.48225(12) 0.71862(9) 0.65224(9) 0.0070(2) Uani 1 1 d . .
C20 C 0.71895(13) 0.73235(10) 0.63488(9) 0.0104(3) Uani 1 1 d . .
H53 H 0.8007 0.6934 0.6354 0.012 Uiso 1 1 calc R U
C11 C 0.22805(13) 0.52127(10) 0.73112(9) 0.0111(3) Uani 1 1 d . .
H41 H 0.2409 0.4625 0.7731 0.013 Uiso 1 1 calc R U
C23 C 0.58391(14) 0.91892(10) 0.60850(10) 0.0127(3) Uani 1 1 d . .
H56 H 0.5023 0.9579 0.6041 0.015 Uiso 1 1 calc R U
H57 H 0.6538 0.9632 0.5962 0.015 Uiso 1 1 calc R U
C14 C 0.26110(13) 0.72928(10) 0.69919(9) 0.0103(3) Uani 1 1 d . .
H46 H 0.3074 0.7499 0.7623 0.012 Uiso 1 1 calc R U
H45 H 0.2472 0.7889 0.6595 0.012 Uiso 1 1 calc R U
C3 C 0.42886(13) 0.47336(10) 0.67733(9) 0.0098(3) Uani 1 1 d . .
H30 H 0.5187 0.4924 0.6720 0.012 Uiso 1 1 calc R U
H31 H 0.4364 0.4151 0.7186 0.012 Uiso 1 1 calc R U
C4 C 0.34697(13) 0.44626(10) 0.58111(9) 0.0097(3) Uani 1 1 d . .
H32 H 0.3929 0.3935 0.5529 0.012 Uiso 1 1 calc R U
C1 C 0.34985(12) 0.65625(9) 0.66023(9) 0.0070(2) Uani 1 1 d . .
C5 C 0.21129(13) 0.40966(10) 0.58974(10) 0.0116(3) Uani 1 1 d . .
H33 H 0.2205 0.3490 0.6279 0.014 Uiso 1 1 calc R U
H34 H 0.1568 0.3941 0.5275 0.014 Uiso 1 1 calc R U
C6 C 0.14540(13) 0.49079(10) 0.63551(10) 0.0110(3) Uani 1 1 d . .
H35 H 0.0568 0.4677 0.6423 0.013 Uiso 1 1 calc R U
C16 C 0.57254(13) 0.76059(10) 0.82539(9) 0.0103(3) Uani 1 1 d . .
H48 H 0.5888 0.8152 0.8711 0.012 Uiso 1 1 calc R U
H47 H 0.5064 0.7158 0.8422 0.012 Uiso 1 1 calc R U
C10 C 0.14876(14) 0.59938(11) 0.77040(10) 0.0143(3) Uani 1 1 d . .
H40 H 0.0628 0.5719 0.7761 0.017 Uiso 1 1 calc R U
H39 H 0.1974 0.6206 0.8327 0.017 Uiso 1 1 calc R U
C67 C 0.04207(16) 0.90386(12) 0.52030(11) 0.0205(3) Uani 1 1 d . .
H70 H 0.0712 0.8380 0.5340 0.025 Uiso 1 1 calc R U
C68 C -0.09081(16) 0.92588(12) 0.50273(11) 0.0201(3) Uani 1 1 d . .
H71 H -0.1533 0.8753 0.5048 0.024 Uiso 1 1 calc R U
C66 C 0.13252(15) 0.97804(13) 0.51785(11) 0.0215(3) Uani 1 1 d . .
H69 H 0.2239 0.9630 0.5304 0.026 Uiso 1 1 calc R U

loop_
_atom_site_aniso_label
_atom_site_aniso_U_11
_atom_site_aniso_U_22
_atom_site_aniso_U_33
_atom_site_aniso_U_23
_atom_site_aniso_U_13
_atom_site_aniso_U_12
O8 0.0073(4) 0.0154(5) 0.0161(5) -0.0030(4) 0.0016(4) 0.0009(4)
O21 0.0115(5) 0.0148(5) 0.0096(5) 0.0000(4) 0.0041(4) -0.0030(4)
C26 0.0090(6) 0.0086(6) 0.0081(6) 0.0007(5) 0.0001(5) -0.0016(5)
C13 0.0116(6) 0.0090(6) 0.0075(6) -0.0017(5) 0.0023(5) -0.0018(5)
C2 0.0088(6) 0.0081(6) 0.0083(6) 0.0014(5) 0.0013(5) -0.0009(5)
C19 0.0077(6) 0.0071(6) 0.0091(6) -0.0012(5) 0.0011(5) -0.0001(5)
C25 0.0080(6) 0.0085(6) 0.0085(6) -0.0017(5) 0.0013(5) 0.0005(5)
C22 0.0130(6) 0.0103(6) 0.0102(6) 0.0016(5) 0.0016(5) -0.0028(5)
C24 0.0117(6) 0.0079(6) 0.0110(6) -0.0023(5) 0.0006(5) -0.0032(5)
C28 0.0097(6) 0.0121(6) 0.0110(6) -0.0018(5) 0.0014(5) -0.0043(5)
C18 0.0080(6) 0.0102(6) 0.0110(6) 0.0007(5) -0.0005(5) 0.0013(5)
C17 0.0094(6) 0.0130(6) 0.0081(6) 0.0000(5) -0.0016(5) -0.0012(5)
C7 0.0075(6) 0.0112(6) 0.0108(6) -0.0009(5) 0.0008(5) -0.0016(5)
C12 0.0068(6) 0.0083(6) 0.0086(6) 0.0001(5) 0.0005(4) -0.0018(5)
C27 0.0088(6) 0.0154(7) 0.0124(6) -0.0027(5) -0.0004(5) -0.0021(5)
C9 0.0091(6) 0.0139(6) 0.0147(7) -0.0044(5) 0.0048(5) 0.0000(5)
C15 0.0075(5) 0.0066(5) 0.0068(6) 0.0000(5) 0.0013(4) -0.0010(4)
C20 0.0079(6) 0.0130(6) 0.0103(6) -0.0007(5) 0.0020(5) -0.0012(5)
C11 0.0117(6) 0.0115(6) 0.0106(6) 0.0007(5) 0.0034(5) -0.0033(5)
C23 0.0156(7) 0.0081(6) 0.0132(7) 0.0003(5) 0.0008(5) -0.0040(5)
C14 0.0093(6) 0.0100(6) 0.0116(6) -0.0028(5) 0.0023(5) 0.0004(5)
C3 0.0114(6) 0.0064(6) 0.0110(6) 0.0009(5) 0.0010(5) -0.0003(5)
C4 0.0113(6) 0.0066(6) 0.0117(6) -0.0012(5) 0.0035(5) -0.0009(5)
C1 0.0069(5) 0.0074(5) 0.0063(6) -0.0003(5) 0.0007(4) -0.0006(4)
C5 0.0141(6) 0.0086(6) 0.0119(6) -0.0001(5) 0.0024(5) -0.0034(5)
C6 0.0099(6) 0.0108(6) 0.0126(6) 0.0002(5) 0.0034(5) -0.0043(5)
C16 0.0109(6) 0.0121(6) 0.0075(6) -0.0020(5) 0.0008(5) -0.0019(5)
C10 0.0129(6) 0.0187(7) 0.0129(7) -0.0016(6) 0.0064(5) -0.0039(5)
C67 0.0298(8) 0.0146(7) 0.0143(7) 0.0011(6) -0.0015(6) 0.0043(6)
C68 0.0231(8) 0.0224(8) 0.0163(7) -0.0012(6) 0.0075(6) -0.0110(6)
C66 0.0112(7) 0.0301(9) 0.0225(8) -0.0050(7) 0.0024(6) 0.0030(6)

loop_
_atom_type_symbol
_atom_type_description
_atom_type_scat_dispersion_real
_atom_type_scat_dispersion_imag
_atom_type_scat_source
C C 0.0033 0.0016 'International Tables Vol C Tables 4.2.6.8 and 6.1.1.4'
H H 0.0000 0.0000 'International Tables Vol C Tables 4.2.6.8 and 6.1.1.4'
O O 0.0106 0.0060 'International Tables Vol C Tables 4.2.6.8 and 6.1.1.4'

loop_
_geom_angle_atom_site_label_1
_geom_angle_atom_site_label_2
_geom_angle_atom_site_label_3
_geom_angle
_geom_angle_site_symmetry_1
_geom_angle_site_symmetry_3
C7 O8 C9 110.29(10) . .
C22 O21 C20 111.28(10) . .
C22 C26 C15 113.09(10) . .
C22 C26 H61 109.0 . .
C15 C26 H61 109.0 . .
C22 C26 H60 109.0 . .
C15 C26 H60 109.0 . .
H61 C26 H60 107.8 . .
C4 C13 C12 110.28(11) . .
C4 C13 H43 109.6 . .
C12 C13 H43 109.6 . .
C4 C13 H44 109.6 . .
C12 C13 H44 109.6 . .
H43 C13 H44 108.1 . .
C3 C2 C11 105.74(10) . .
C3 C2 C1 113.15(10) . .
C11 C2 C1 110.48(10) . .
C3 C2 H29 109.1 . .
C11 C2 H29 109.1 . .
C1 C2 H29 109.1 . .
C18 C19 C20 105.88(10) . .
C18 C19 C15 114.39(10) . .
C20 C19 C15 109.21(10) . .
C18 C19 H52 109.1 . .
C20 C19 H52 109.1 . .
C15 C19 H52 109.1 . .
C16 C25 C24 107.48(10) . .
C16 C25 C15 112.08(11) . .
C24 C25 C15 111.31(10) . .
C16 C25 H59 108.6 . .
C24 C25 H59 108.6 . .
C15 C25 H59 108.6 . .
O21 C22 C26 108.90(11) . .
O21 C22 C23 111.59(11) . .
C26 C22 C23 110.08(11) . .
O21 C22 H55 108.7 . .
C26 C22 H55 108.7 . .
C23 C22 H55 108.7 . .
C23 C24 C28 108.00(11) . .
C23 C24 C25 112.22(11) . .
C28 C24 C25 109.65(11) . .
C23 C24 H58 109.0 . .
C28 C24 H58 109.0 . .
C25 C24 H58 109.0 . .
C27 C28 C24 110.09(11) . .
C27 C28 C20 111.85(11) . .
C24 C28 C20 106.37(11) . .
C27 C28 H64 109.5 . .
C24 C28 H64 109.5 . .
C20 C28 H64 109.5 . .
C17 C18 C19 110.86(11) . .
C17 C18 H51 109.5 . .
C19 C18 H51 109.5 . .
C17 C18 H50 109.5 . .
C19 C18 H50 109.5 . .
H51 C18 H50 108.1 . .
C18 C17 C27 108.57(11) . .
C18 C17 C16 109.19(10) . .
C27 C17 C16 110.23(11) . .
C18 C17 H49 109.6 . .
C27 C17 H49 109.6 . .
C16 C17 H49 109.6 . .
O8 C7 C6 110.48(11) . .
O8 C7 C12 111.96(11) . .
C6 C7 C12 110.90(11) . .
O8 C7 H36 107.8 . .
C6 C7 H36 107.8 . .
C12 C7 H36 107.8 . .
C13 C12 C7 107.14(10) . .
C13 C12 C1 113.21(10) . .
C7 C12 C1 110.31(10) . .
C13 C12 H42 108.7 . .
C7 C12 H42 108.7 . .
C1 C12 H42 108.7 . .
C28 C27 C17 108.42(11) . .
C28 C27 H62 110.0 . .
C17 C27 H62 110.0 . .
C28 C27 H63 110.0 . .
C17 C27 H63 110.0 . .
H62 C27 H63 108.4 . .
O8 C9 C14 110.09(11) . .
O8 C9 C10 111.34(11) . .
C14 C9 C10 108.98(11) . .
O8 C9 H38 108.8 . .
C14 C9 H38 108.8 . .
C10 C9 H38 108.8 . .
C26 C15 C19 106.83(10) . .
C26 C15 C25 107.37(10) . .
C19 C15 C25 103.71(10) . .
C26 C15 C1 106.09(10) . .
C19 C15 C1 118.75(10) . .
C25 C15 C1 113.48(10) . .
O21 C20 C28 109.35(11) . .
O21 C20 C19 112.50(10) . .
C28 C20 C19 110.85(11) . .
O21 C20 H53 108.0 . .
C28 C20 H53 108.0 . .
C19 C20 H53 108.0 . .
C10 C11 C6 107.08(11) . .
C10 C11 C2 112.85(11) . .
C6 C11 C2 109.82(11) . .
C10 C11 H41 109.0 . .
C6 C11 H41 109.0 . .
C2 C11 H41 109.0 . .
C22 C23 C24 107.03(11) . .
C22 C23 H56 110.3 . .
C24 C23 H56 110.3 . .
C22 C23 H57 110.3 . .
C24 C23 H57 110.3 . .
H56 C23 H57 108.6 . .
C9 C14 C1 113.49(11) . .
C9 C14 H46 108.9 . .
C1 C14 H46 108.9 . .
C9 C14 H45 108.9 . .
C1 C14 H45 108.9 . .
H46 C14 H45 107.7 . .
C4 C3 C2 111.40(11) . .
C4 C3 H30 109.3 . .
C2 C3 H30 109.3 . .
C4 C3 H31 109.3 . .
C2 C3 H31 109.3 . .
H30 C3 H31 108.0 . .
C5 C4 C3 109.63(11) . .
C5 C4 C13 108.91(11) . .
C3 C4 C13 109.02(11) . .
C5 C4 H32 109.8 . .
C3 C4 H32 109.8 . .
C13 C4 H32 109.8 . .
C14 C1 C12 105.16(10) . .
C14 C1 C2 108.45(10) . .
C12 C1 C2 103.65(10) . .
C14 C1 C15 106.04(10) . .
C12 C1 C15 113.67(10) . .
C2 C1 C15 119.02(10) . .
C4 C5 C6 108.42(11) . .
C4 C5 H33 110.0 . .
C6 C5 H33 110.0 . .
C4 C5 H34 110.0 . .
C6 C5 H34 110.0 . .
H33 C5 H34 108.4 . .
C7 C6 C5 109.66(11) . .
C7 C6 C11 106.18(11) . .
C5 C6 C11 112.56(11) . .
C7 C6 H35 109.5 . .
C5 C6 H35 109.5 . .
C11 C6 H35 109.5 . .
C17 C16 C25 110.25(11) . .
C17 C16 H48 109.6 . .
C25 C16 H48 109.6 . .
C17 C16 H47 109.6 . .
C25 C16 H47 109.6 . .
H48 C16 H47 108.1 . .
C9 C10 C11 107.74(11) . .
C9 C10 H40 110.2 . .
C11 C10 H40 110.2 . .
C9 C10 H39 110.2 . .
C11 C10 H39 110.2 . .
H40 C10 H39 108.5 . .
C68 C67 C66 119.78(14) . .
C68 C67 H70 120.1 . .
C66 C67 H70 120.1 . .
C67 C68 C66 119.76(14) . 3_576
C67 C68 H71 120.1 . .
C66 C68 H71 120.1 3_576 .
C67 C66 C68 120.46(14) . 3_576
C67 C66 H69 119.8 . .
C68 C66 H69 119.8 3_576 .

loop_
_geom_bond_atom_site_label_1
_geom_bond_atom_site_label_2
_geom_bond_distance
_geom_bond_site_symmetry_2
O8 C7 1.4359(16) .
O8 C9 1.4383(17) .
O21 C22 1.4379(17) .
O21 C20 1.4388(16) .
C26 C22 1.5164(18) .
C26 C15 1.5497(18) .
C26 H61 0.9900 .
C26 H60 0.9900 .
C13 C4 1.5370(18) .
C13 C12 1.5405(18) .
C13 H43 0.9900 .
C13 H44 0.9900 .
C2 C3 1.5492(18) .
C2 C11 1.5617(18) .
C2 C1 1.5733(18) .
C2 H29 1.0000 .
C19 C18 1.5453(18) .
C19 C20 1.5501(18) .
C19 C15 1.5647(17) .
C19 H52 1.0000 .
C25 C16 1.5393(18) .
C25 C24 1.5564(18) .
C25 C15 1.5762(18) .
C25 H59 1.0000 .
C22 C23 1.5214(19) .
C22 H55 1.0000 .
C24 C23 1.5254(19) .
C24 C28 1.5357(19) .
C24 H58 1.0000 .
C28 C27 1.5250(19) .
C28 C20 1.5360(19) .
C28 H64 1.0000 .
C18 C17 1.5274(19) .
C18 H51 0.9900 .
C18 H50 0.9900 .
C17 C27 1.5330(19) .
C17 C16 1.5369(19) .
C17 H49 1.0000 .
C7 C6 1.5287(19) .
C7 C12 1.5434(18) .
C7 H36 1.0000 .
C12 C1 1.5686(18) .
C12 H42 1.0000 .
C27 H62 0.9900 .
C27 H63 0.9900 .
C9 C14 1.5180(18) .
C9 C10 1.519(2) .
C9 H38 1.0000 .
C15 C1 1.6428(17) .
C20 H53 1.0000 .
C11 C10 1.533(2) .
C11 C6 1.5383(19) .
C11 H41 1.0000 .
C23 H56 0.9900 .
C23 H57 0.9900 .
C14 C1 1.5484(18) .
C14 H46 0.9900 .
C14 H45 0.9900 .
C3 C4 1.5310(18) .
C3 H30 0.9900 .
C3 H31 0.9900 .
C4 C5 1.5283(18) .
C4 H32 1.0000 .
C5 C6 1.5297(19) .
C5 H33 0.9900 .
C5 H34 0.9900 .
C6 H35 1.0000 .
C16 H48 0.9900 .
C16 H47 0.9900 .
C10 H40 0.9900 .
C10 H39 0.9900 .
C67 C68 1.382(2) .
C67 C66 1.383(2) .
C67 H70 0.9500 .
C68 C66 1.385(2) 3_576
C68 H71 0.9500 .
C66 C68 1.385(2) 3_576
C66 H69 0.9500 .

loop_
_geom_torsion_atom_site_label_1
_geom_torsion_atom_site_label_2
_geom_torsion_atom_site_label_3
_geom_torsion_atom_site_label_4
_geom_torsion
_geom_torsion_site_symmetry_4
C20 O21 C22 C26 -61.27(13) .
C20 O21 C22 C23 60.45(14) .
C15 C26 C22 O21 59.99(14) .
C15 C26 C22 C23 -62.65(14) .
C16 C25 C24 C23 179.97(11) .
C15 C25 C24 C23 56.90(14) .
C16 C25 C24 C28 59.95(13) .
C15 C25 C24 C28 -63.12(13) .
C23 C24 C28 C27 175.79(11) .
C25 C24 C28 C27 -61.65(14) .
C23 C24 C28 C20 -62.85(13) .
C25 C24 C28 C20 59.71(13) .
C20 C19 C18 C17 62.21(13) .
C15 C19 C18 C17 -58.11(14) .
C19 C18 C17 C27 -64.76(13) .
C19 C18 C17 C16 55.45(14) .
C9 O8 C7 C6 62.25(13) .
C9 O8 C7 C12 -61.90(13) .
C4 C13 C12 C7 -59.84(13) .
C4 C13 C12 C1 62.00(14) .
O8 C7 C12 C13 -177.20(10) .
C6 C7 C12 C13 58.89(14) .
O8 C7 C12 C1 59.16(14) .
C6 C7 C12 C1 -64.75(14) .
C24 C28 C27 C17 60.36(14) .
C20 C28 C27 C17 -57.67(15) .
C18 C17 C27 C28 59.92(14) .
C16 C17 C27 C28 -59.64(14) .
C7 O8 C9 C14 60.67(14) .
C7 O8 C9 C10 -60.30(14) .
C22 C26 C15 C19 -55.38(14) .
C22 C26 C15 C25 55.36(14) .
C22 C26 C15 C1 177.01(10) .
C18 C19 C15 C26 170.08(10) .
C20 C19 C15 C26 51.64(13) .
C18 C19 C15 C25 56.83(13) .
C20 C19 C15 C25 -61.61(12) .
C18 C19 C15 C1 -70.16(14) .
C20 C19 C15 C1 171.39(10) .
C16 C25 C15 C26 -171.78(10) .
C24 C25 C15 C26 -51.38(13) .
C16 C25 C15 C19 -58.92(13) .
C24 C25 C15 C19 61.48(12) .
C16 C25 C15 C1 71.31(13) .
C24 C25 C15 C1 -168.29(10) .
C22 O21 C20 C28 -61.72(13) .
C22 O21 C20 C19 61.91(13) .
C27 C28 C20 O21 -177.23(10) .
C24 C28 C20 O21 62.55(13) .
C27 C28 C20 C19 58.17(14) .
C24 C28 C20 C19 -62.05(13) .
C18 C19 C20 O21 179.39(10) .
C15 C19 C20 O21 -56.98(14) .
C18 C19 C20 C28 -57.83(13) .
C15 C19 C20 C28 65.81(13) .
C3 C2 C11 C10 -177.97(11) .
C1 C2 C11 C10 -55.19(14) .
C3 C2 C11 C6 -58.59(13) .
C1 C2 C11 C6 64.19(14) .
O21 C22 C23 C24 -59.11(14) .
C26 C22 C23 C24 61.93(14) .
C28 C24 C23 C22 60.76(14) .
C25 C24 C23 C22 -60.22(14) .
O8 C9 C14 C1 -59.72(15) .
C10 C9 C14 C1 62.65(14) .
C11 C2 C3 C4 61.83(13) .
C1 C2 C3 C4 -59.23(14) .
C2 C3 C4 C5 -63.07(14) .
C2 C3 C4 C13 56.07(14) .
C12 C13 C4 C5 62.51(13) .
C12 C13 C4 C3 -57.08(14) .
C9 C14 C1 C12 54.56(14) .
C9 C14 C1 C2 -55.82(14) .
C9 C14 C1 C15 175.27(11) .
C13 C12 C1 C14 -172.75(10) .
C7 C12 C1 C14 -52.71(13) .
C13 C12 C1 C2 -58.97(13) .
C7 C12 C1 C2 61.07(12) .
C13 C12 C1 C15 71.69(13) .
C7 C12 C1 C15 -168.27(10) .
C3 C2 C1 C14 168.56(10) .
C11 C2 C1 C14 50.22(13) .
C3 C2 C1 C12 57.16(13) .
C11 C2 C1 C12 -61.18(12) .
C3 C2 C1 C15 -70.23(14) .
C11 C2 C1 C15 171.43(10) .
C26 C15 C1 C14 -87.28(11) .
C19 C15 C1 C14 152.59(11) .
C25 C15 C1 C14 30.37(13) .
C26 C15 C1 C12 27.76(14) .
C19 C15 C1 C12 -92.37(13) .
C25 C15 C1 C12 145.41(11) .
C26 C15 C1 C2 150.31(11) .
C19 C15 C1 C2 30.18(16) .
C25 C15 C1 C2 -92.04(13) .
C3 C4 C5 C6 57.79(14) .
C13 C4 C5 C6 -61.41(14) .
O8 C7 C6 C5 174.79(10) .
C12 C7 C6 C5 -60.45(14) .
O8 C7 C6 C11 -63.34(13) .
C12 C7 C6 C11 61.41(14) .
C4 C5 C6 C7 60.55(14) .
C4 C5 C6 C11 -57.42(14) .
C10 C11 C6 C7 62.17(13) .
C2 C11 C6 C7 -60.69(13) .
C10 C11 C6 C5 -177.84(11) .
C2 C11 C6 C5 59.31(14) .
C18 C17 C16 C25 -58.54(14) .
C27 C17 C16 C25 60.64(14) .
C24 C25 C16 C17 -59.52(13) .
C15 C25 C16 C17 63.08(14) .
O8 C9 C10 C11 59.85(14) .
C14 C9 C10 C11 -61.77(14) .
C6 C11 C10 C9 -60.81(14) .
C2 C11 C10 C9 60.14(14) .
C66 C67 C68 C66 0.5(3) 3_576
C68 C67 C66 C68 -0.5(3) 3_576
